data_7026919
loop_
_publ_author_name
'Boeckmann, Jan'
'N\"ather, Christian'

_publ_section_title
;
 Solid-state transformation of [Co(NCS)2(pyridine)4] into
 [Co(NCS)2(pyridine)2]n: from Curie-Weiss paramagnetism to single chain
 magnetic behaviour.
;
_journal_issue 45
_journal_name_full 'Dalton transactions (Cambridge, England : 2003)'
_journal_page_first 11019
_journal_page_last 11026
_journal_paper_doi 10.1039/c0dt00904k
_journal_volume 39
_journal_year 2010
_chemical_formula_moiety 'C12 H10 Co N4 S2'
_chemical_formula_sum 'C12 H10 Co N4 S2'
_chemical_formula_weight 333.29
_chemical_name_common catena-poly(bis(pyridine-kN)-bis(thiocyanato-kN,kS)-cobalt(ii)
_chemical_name_systematic
;
catena-poly[bis(pyridine-kN)-bis(thiocyanato-kN,kS)-cobalt(II)
;
_space_group_IT_number 2
_symmetry_cell_setting triclinic
_symmetry_space_group_name_Hall '-P 1'
_symmetry_space_group_name_H-M 'P -1'
_atom_sites_solution_hydrogens geom
_atom_sites_solution_primary direct
_atom_sites_solution_secondary difmap
_audit_creation_method SHELXL-97
_cell_angle_alpha 92.700(17)
_cell_angle_beta 96.254(17)
_cell_angle_gamma 114.754(15)
_cell_formula_units_Z 3
_cell_length_a 8.5816(13)
_cell_length_b 8.6752(12)
_cell_length_c 15.520(2)
_cell_measurement_reflns_used 8000
_cell_measurement_temperature 170(2)
_cell_measurement_theta_max 25.00
_cell_measurement_theta_min 2.60
_cell_volume 1037.5(3)
_computing_cell_refinement 'X-Area (STOE, 2008)'
_computing_data_collection 'X-Area (STOE, 2008)'
_computing_data_reduction 'X-Area (STOE, 2008)'
_computing_molecular_graphics 'XP in SHELXTL (Sheldrick, 2008)'
_computing_structure_refinement 'SHELXL-97 (Sheldrick, 1997)'
_computing_structure_solution 'SHELXS-97 (Sheldrick, 1990)'
_diffrn_ambient_temperature 170(2)
_diffrn_measured_fraction_theta_full 0.996
_diffrn_measured_fraction_theta_max 0.996
_diffrn_measurement_device_type 'STOE IPDS-1'
_diffrn_measurement_method 'Phi scans'
_diffrn_radiation_monochromator graphite
_diffrn_radiation_source 'fine-focus sealed tube'
_diffrn_radiation_type MoK\a
_diffrn_radiation_wavelength 0.71073
_diffrn_reflns_av_R_equivalents 0.0705
_diffrn_reflns_av_sigmaI/netI 0.0728
_diffrn_reflns_limit_h_max 10
_diffrn_reflns_limit_h_min -10
_diffrn_reflns_limit_k_max 10
_diffrn_reflns_limit_k_min -10
_diffrn_reflns_limit_l_max 18
_diffrn_reflns_limit_l_min -18
_diffrn_reflns_number 7773
_diffrn_reflns_theta_full 25.00
_diffrn_reflns_theta_max 25.00
_diffrn_reflns_theta_min 2.60
_diffrn_standards_decay_% None
_diffrn_standards_interval_time 0
_diffrn_standards_number 0
_exptl_absorpt_coefficient_mu 1.532
_exptl_absorpt_correction_T_max 0.8079
_exptl_absorpt_correction_T_min 0.6668
_exptl_absorpt_correction_type numerical
_exptl_absorpt_process_details 'X-Shape (STOE, 2008)'
_exptl_crystal_colour pink
_exptl_crystal_density_diffrn 1.600
_exptl_crystal_density_method 'not measured'
_exptl_crystal_description block
_exptl_crystal_F_000 507
_exptl_crystal_size_max 0.16
_exptl_crystal_size_mid 0.12
_exptl_crystal_size_min 0.08
_refine_diff_density_max 0.722
_refine_diff_density_min -0.784
_refine_diff_density_rms 0.114
_refine_ls_extinction_method none
_refine_ls_goodness_of_fit_ref 1.027
_refine_ls_hydrogen_treatment constr
_refine_ls_matrix_type full
_refine_ls_number_parameters 310
_refine_ls_number_reflns 3632
_refine_ls_number_restraints 32
_refine_ls_restrained_S_all 1.025
_refine_ls_R_factor_all 0.0905
_refine_ls_R_factor_gt 0.0552
_refine_ls_shift/su_max 0.001
_refine_ls_shift/su_mean 0.000
_refine_ls_structure_factor_coef Fsqd
_refine_ls_weighting_details 'calc w=1/[\s^2^(Fo^2^)+(0.0855P)^2^+0.1381P] where P=(Fo^2^+2Fc^2^)/3'
_refine_ls_weighting_scheme calc
_refine_ls_wR_factor_gt 0.1420
_refine_ls_wR_factor_ref 0.1652
_reflns_number_gt 2173
_reflns_number_total 3632
_reflns_threshold_expression >2sigma(I)
_cod_data_source_file c0dt00904k.txt
_cod_data_source_block ta131
_cod_database_code 7026919

loop_
_symmetry_equiv_pos_as_xyz
'x, y, z'
'-x, -y, -z'

loop_
_atom_site_label
_atom_site_type_symbol
_atom_site_fract_x
_atom_site_fract_y
_atom_site_fract_z
_atom_site_U_iso_or_equiv
_atom_site_adp_type
_atom_site_occupancy
_atom_site_symmetry_multiplicity
_atom_site_calc_flag
_atom_site_refinement_flags
_atom_site_disorder_assembly
_atom_site_disorder_group
Co1 Co 0.5000 0.5000 0.5000 0.0148(3) Uani 1 2 d S . .
Co2 Co 0.82904(7) 0.82618(7) 0.83549(3) 0.0149(2) Uani 1 1 d . . .
S1 S 0.55231(15) 0.81458(13) 0.54505(7) 0.0217(3) Uani 1 1 d . B .
C1 C 0.6416(5) 0.8350(5) 0.6469(3) 0.0176(9) Uani 1 1 d . . .
N1 N 0.7009(5) 0.8465(5) 0.7192(3) 0.0241(9) Uani 1 1 d . B .
S2 S 0.78547(14) 0.51686(13) 0.78884(7) 0.0213(3) Uani 1 1 d . B .
C2 C 0.6759(5) 0.4886(5) 0.6908(3) 0.0159(9) Uani 1 1 d . . .
N2 N 0.5986(5) 0.4697(5) 0.6220(2) 0.0216(8) Uani 1 1 d . B .
S3 S 0.86689(14) 1.13481(13) 0.87731(7) 0.0209(3) Uani 1 1 d . . .
C3 C 0.9701(5) 1.1681(5) 0.9773(3) 0.0171(9) Uani 1 1 d . . .
N3 N 1.0422(5) 1.1905(4) 1.0477(3) 0.0226(8) Uani 1 1 d . . .
N11 N 0.5910(5) 0.7230(5) 0.8928(2) 0.0236(9) Uani 1 1 d D . .
C11 C 0.5847(7) 0.7819(7) 0.9748(3) 0.0285(13) Uani 0.85 1 d PD A 1
H11 H 0.6865 0.8720 1.0053 0.034 Uiso 0.85 1 calc PR A 1
C12 C 0.4398(8) 0.7187(8) 1.0156(4) 0.0374(15) Uani 0.85 1 d PD A 1
H12 H 0.4417 0.7636 1.0730 0.045 Uiso 0.85 1 calc PR A 1
C13 C 0.2904(8) 0.5877(8) 0.9712(5) 0.0386(16) Uani 0.85 1 d PD A 1
H13 H 0.1865 0.5435 0.9967 0.046 Uiso 0.85 1 calc PR A 1
C14 C 0.2958(7) 0.5220(7) 0.8881(4) 0.0357(15) Uani 0.85 1 d PD A 1
H14 H 0.1966 0.4297 0.8570 0.043 Uiso 0.85 1 calc PR A 1
C15 C 0.4464(7) 0.5929(6) 0.8523(4) 0.0246(12) Uani 0.85 1 d PD A 1
H15 H 0.4484 0.5475 0.7957 0.030 Uiso 0.85 1 calc PR A 1
C11' C 0.523(4) 0.597(4) 0.943(2) 0.062(5) Uiso 0.15 1 d PD A 2
H11' H 0.5884 0.5381 0.9639 0.074 Uiso 0.15 1 calc PR A 2
C12' C 0.359(5) 0.553(6) 0.964(3) 0.062(5) Uiso 0.15 1 d PD A 2
H12' H 0.3196 0.4772 1.0072 0.074 Uiso 0.15 1 calc PR A 2
C13' C 0.250(4) 0.617(5) 0.922(3) 0.062(5) Uiso 0.15 1 d PD A 2
H13' H 0.1297 0.5706 0.9264 0.074 Uiso 0.15 1 calc PR A 2
C14' C 0.328(4) 0.752(5) 0.874(3) 0.062(5) Uiso 0.15 1 d PD A 2
H14' H 0.2711 0.8215 0.8573 0.074 Uiso 0.15 1 calc PR A 2
C15' C 0.489(4) 0.787(5) 0.850(2) 0.062(5) Uiso 0.15 1 d PD A 2
H15' H 0.5282 0.8560 0.8040 0.074 Uiso 0.15 1 calc PR A 2
N21 N 1.0724(5) 0.9272(5) 0.7828(2) 0.0237(9) Uani 1 1 d D . .
C21 C 1.1047(7) 1.0425(7) 0.7259(4) 0.0314(13) Uani 0.85 1 d PD A 1
H21 H 1.0183 1.0803 0.7077 0.038 Uiso 0.85 1 calc PR A 1
C22 C 1.2596(8) 1.1096(7) 0.6919(4) 0.0378(15) Uani 0.85 1 d PD A 1
H22 H 1.2785 1.1905 0.6505 0.045 Uiso 0.85 1 calc PR A 1
C23 C 1.3894(8) 1.0552(8) 0.7202(5) 0.037(3) Uani 0.85 1 d PD A 1
H23 H 1.4980 1.0999 0.6991 0.044 Uiso 0.85 1 calc PR A 1
C24 C 1.3535(7) 0.9378(8) 0.7781(4) 0.0373(15) Uani 0.85 1 d PD A 1
H24 H 1.4371 0.8975 0.7978 0.045 Uiso 0.85 1 calc PR A 1
C25 C 1.1954(7) 0.8761(8) 0.8087(4) 0.0318(13) Uani 0.85 1 d PD A 1
H25 H 1.1732 0.7942 0.8497 0.038 Uiso 0.85 1 calc PR A 1
C21' C 1.098(4) 0.867(4) 0.7061(16) 0.050(5) Uiso 0.15 1 d PD A 2
H21' H 1.0136 0.7557 0.6833 0.060 Uiso 0.15 1 calc PR A 2
C22' C 1.228(4) 0.943(4) 0.657(2) 0.050(5) Uiso 0.15 1 d PD A 2
H22' H 1.2197 0.9060 0.5970 0.060 Uiso 0.15 1 calc PR A 2
C23' C 1.377(5) 1.083(7) 0.703(3) 0.050(5) Uiso 0.15 1 d PD A 2
H23' H 1.4817 1.1354 0.6789 0.060 Uiso 0.15 1 calc PR A 2
C24' C 1.359(4) 1.137(4) 0.783(2) 0.050(5) Uiso 0.15 1 d PD A 2
H24' H 1.4487 1.2400 0.8114 0.060 Uiso 0.15 1 calc PR A 2
C25' C 1.221(3) 1.052(4) 0.8260(18) 0.050(5) Uiso 0.15 1 d PD A 2
H25' H 1.2288 1.0820 0.8866 0.060 Uiso 0.15 1 calc PR A 2
N31 N 0.7599(5) 0.5884(5) 0.4646(3) 0.0147(11) Uani 0.85 1 d PD B 1
C31 C 0.9001(7) 0.7029(7) 0.5162(4) 0.0288(13) Uani 0.85 1 d PD B 1
H31 H 0.8847 0.7434 0.5711 0.035 Uiso 0.85 1 calc PR B 1
C32 C 1.0641(8) 0.7651(8) 0.4947(4) 0.0383(15) Uani 0.85 1 d PD B 1
H32 H 1.1592 0.8476 0.5334 0.046 Uiso 0.85 1 calc PR B 1
C33 C 1.0888(7) 0.7046(7) 0.4145(4) 0.0298(13) Uani 0.85 1 d PD B 1
H33 H 1.2001 0.7481 0.3962 0.036 Uiso 0.85 1 calc PR B 1
C34 C 0.9486(8) 0.5816(8) 0.3635(4) 0.0374(15) Uani 0.85 1 d PD B 1
H34 H 0.9622 0.5341 0.3100 0.045 Uiso 0.85 1 calc PR B 1
C35 C 0.7879(8) 0.5260(7) 0.3891(4) 0.0275(13) Uani 0.85 1 d PD B 1
H35 H 0.6919 0.4401 0.3524 0.033 Uiso 0.85 1 calc PR B 1
N31A N 0.725(4) 0.602(5) 0.439(2) 0.054(5) Uiso 0.15 1 d PD B 2
C31A C 0.866(4) 0.737(5) 0.477(2) 0.054(5) Uiso 0.15 1 d PD B 2
H31A H 0.8585 0.7901 0.5307 0.065 Uiso 0.15 1 calc PR B 2
C32A C 1.020(4) 0.805(5) 0.445(2) 0.054(5) Uiso 0.15 1 d PD B 2
H32A H 1.1197 0.8920 0.4789 0.065 Uiso 0.15 1 calc PR B 2
C33A C 1.028(4) 0.743(5) 0.362(2) 0.054(5) Uiso 0.15 1 d PD B 2
H33A H 1.1339 0.7763 0.3393 0.065 Uiso 0.15 1 calc PR B 2
C34A C 0.874(4) 0.632(5) 0.316(2) 0.054(5) Uiso 0.15 1 d PD B 2
H34A H 0.8666 0.6084 0.2549 0.065 Uiso 0.15 1 calc PR B 2
C35A C 0.731(4) 0.552(5) 0.356(2) 0.054(5) Uiso 0.15 1 d PD B 2
H35A H 0.6326 0.4603 0.3240 0.065 Uiso 0.15 1 calc PR B 2

loop_
_atom_site_aniso_label
_atom_site_aniso_U_11
_atom_site_aniso_U_22
_atom_site_aniso_U_33
_atom_site_aniso_U_23
_atom_site_aniso_U_13
_atom_site_aniso_U_12
Co1 0.0115(4) 0.0150(4) 0.0134(5) -0.0007(3) 0.0044(3) 0.0007(3)
Co2 0.0122(3) 0.0149(3) 0.0147(4) -0.0012(2) 0.0043(2) 0.0028(3)
S1 0.0248(6) 0.0179(6) 0.0192(6) -0.0004(5) -0.0006(5) 0.0070(5)
C1 0.018(2) 0.0081(19) 0.026(3) -0.0021(17) 0.0080(19) 0.0039(17)
N1 0.032(2) 0.0184(19) 0.021(2) -0.0049(16) -0.0043(17) 0.0117(17)
S2 0.0241(6) 0.0184(6) 0.0198(6) -0.0013(5) 0.0000(5) 0.0086(5)
C2 0.015(2) 0.0090(19) 0.022(2) -0.0003(17) 0.0102(19) 0.0018(16)
N2 0.028(2) 0.0168(18) 0.019(2) -0.0034(16) 0.0011(17) 0.0090(16)
S3 0.0234(6) 0.0184(6) 0.0196(6) -0.0010(5) 0.0000(5) 0.0086(5)
C3 0.015(2) 0.0061(18) 0.029(3) -0.0025(17) 0.0086(19) 0.0028(16)
N3 0.028(2) 0.0141(18) 0.021(2) -0.0043(15) -0.0003(17) 0.0057(16)
N11 0.0177(19) 0.0196(18) 0.028(2) -0.0013(16) 0.0097(16) 0.0019(15)
C11 0.030(3) 0.025(3) 0.022(3) -0.006(2) 0.015(2) 0.002(2)
C12 0.039(4) 0.034(3) 0.033(3) -0.004(3) 0.022(3) 0.007(3)
C13 0.028(3) 0.030(3) 0.063(5) 0.013(3) 0.033(3) 0.010(3)
C14 0.020(3) 0.025(3) 0.050(4) -0.004(3) 0.008(3) -0.002(2)
C15 0.018(3) 0.024(3) 0.026(3) -0.006(2) 0.005(2) 0.003(2)
N21 0.0210(19) 0.0205(19) 0.028(2) 0.0001(16) 0.0139(16) 0.0051(16)
C21 0.030(3) 0.035(3) 0.037(3) 0.010(3) 0.012(3) 0.019(3)
C22 0.040(4) 0.032(3) 0.050(4) 0.021(3) 0.023(3) 0.019(3)
C23 0.028(3) 0.026(4) 0.056(5) 0.003(3) 0.034(3) 0.004(3)
C24 0.022(3) 0.042(4) 0.056(4) 0.007(3) 0.011(3) 0.020(3)
C25 0.029(3) 0.036(3) 0.034(3) 0.012(3) 0.010(3) 0.016(3)
N31 0.011(2) 0.015(2) 0.014(2) -0.0008(18) 0.0060(17) 0.0010(17)
C31 0.023(3) 0.038(3) 0.025(3) -0.002(3) 0.003(2) 0.012(3)
C32 0.024(3) 0.039(3) 0.045(4) -0.003(3) 0.003(3) 0.008(3)
C33 0.016(3) 0.032(3) 0.044(4) 0.006(3) 0.016(3) 0.010(2)
C34 0.037(3) 0.041(3) 0.043(4) 0.008(3) 0.020(3) 0.022(3)
C35 0.030(3) 0.030(3) 0.027(3) 0.001(2) 0.005(2) 0.017(3)

loop_
_atom_type_symbol
_atom_type_description
_atom_type_scat_dispersion_real
_atom_type_scat_dispersion_imag
_atom_type_scat_source
C C 0.0033 0.0016 'International Tables Vol C Tables 4.2.6.8 and 6.1.1.4'
H H 0.0000 0.0000 'International Tables Vol C Tables 4.2.6.8 and 6.1.1.4'
N N 0.0061 0.0033 'International Tables Vol C Tables 4.2.6.8 and 6.1.1.4'
S S 0.1246 0.1234 'International Tables Vol C Tables 4.2.6.8 and 6.1.1.4'
Co Co 0.3494 0.9721 'International Tables Vol C Tables 4.2.6.8 and 6.1.1.4'

loop_
_geom_angle_atom_site_label_1
_geom_angle_atom_site_label_2
_geom_angle_atom_site_label_3
_geom_angle
_geom_angle_site_symmetry_1
_geom_angle_site_symmetry_3
N2 Co1 N2 180.000(1) 2_666 .
N2 Co1 N31A 78.3(11) 2_666 .
N2 Co1 N31A 101.7(11) . .
N2 Co1 N31A 101.7(11) 2_666 2_666
N2 Co1 N31A 78.3(11) . 2_666
N31A Co1 N31A 180.0(12) . 2_666
N2 Co1 N31 88.30(16) 2_666 2_666
N2 Co1 N31 91.70(16) . 2_666
N31A Co1 N31 166.4(12) . 2_666
N31A Co1 N31 13.6(12) 2_666 2_666
N2 Co1 N31 91.70(16) 2_666 .
N2 Co1 N31 88.30(16) . .
N31A Co1 N31 13.6(12) . .
N31A Co1 N31 166.4(12) 2_666 .
N31 Co1 N31 180.000(1) 2_666 .
N2 Co1 S1 86.58(10) 2_666 .
N2 Co1 S1 93.42(10) . .
N31A Co1 S1 87.6(12) . .
N31A Co1 S1 92.4(12) 2_666 .
N31 Co1 S1 89.19(12) 2_666 .
N31 Co1 S1 90.81(12) . .
N2 Co1 S1 93.42(10) 2_666 2_666
N2 Co1 S1 86.58(10) . 2_666
N31A Co1 S1 92.4(12) . 2_666
N31A Co1 S1 87.6(12) 2_666 2_666
N31 Co1 S1 90.81(12) 2_666 2_666
N31 Co1 S1 89.19(12) . 2_666
S1 Co1 S1 180.000(1) . 2_666
N3 Co2 N1 179.17(13) 2_777 .
N3 Co2 N11 88.02(15) 2_777 .
N1 Co2 N11 92.01(16) . .
N3 Co2 N21 89.67(16) 2_777 .
N1 Co2 N21 90.30(16) . .
N11 Co2 N21 177.67(14) . .
N3 Co2 S3 94.68(11) 2_777 .
N1 Co2 S3 84.49(11) . .
N11 Co2 S3 90.43(11) . .
N21 Co2 S3 90.10(10) . .
N3 Co2 S2 87.15(11) 2_777 .
N1 Co2 S2 93.68(11) . .
N11 Co2 S2 89.57(11) . .
N21 Co2 S2 89.98(10) . .
S3 Co2 S2 178.17(4) . .
C1 S1 Co1 99.06(14) . .
N1 C1 S1 178.3(4) . .
C1 N1 Co2 165.9(3) . .
C2 S2 Co2 99.09(15) . .
N2 C2 S2 179.5(4) . .
C2 N2 Co1 165.7(3) . .
C3 S3 Co2 99.58(15) . .
N3 C3 S3 179.6(4) . .
C3 N3 Co2 166.0(3) . 2_777
C11' N11 C15 67.0(18) . .
C11' N11 C15' 120(2) . .
C15 N11 C15' 71.4(18) . .
C11' N11 C11 68(2) . .
C15 N11 C11 116.6(4) . .
C15' N11 C11 96.6(19) . .
C11' N11 Co2 134.1(15) . .
C15 N11 Co2 122.3(3) . .
C15' N11 Co2 104.4(14) . .
C11 N11 Co2 121.0(3) . .
N11 C11 C12 123.8(5) . .
N11 C11 H11 118.1 . .
C12 C11 H11 118.1 . .
C11 C12 C13 118.4(5) . .
C11 C12 H12 120.8 . .
C13 C12 H12 120.8 . .
C12 C13 C14 118.6(5) . .
C12 C13 H13 120.7 . .
C14 C13 H13 120.7 . .
C15 C14 C13 119.0(5) . .
C15 C14 H14 120.5 . .
C13 C14 H14 120.5 . .
N11 C15 C14 123.5(5) . .
N11 C15 H15 118.3 . .
C14 C15 H15 118.3 . .
N11 C11' C12' 120(2) . .
N11 C11' H11' 119.8 . .
C12' C11' H11' 119.8 . .
C11' C12' C13' 121(3) . .
C11' C12' H12' 119.7 . .
C13' C12' H12' 119.7 . .
C14' C13' C12' 116(2) . .
C14' C13' H13' 122.1 . .
C12' C13' H13' 122.1 . .
C15' C14' C13' 120(3) . .
C15' C14' H14' 119.8 . .
C13' C14' H14' 119.8 . .
N11 C15' C14' 119(2) . .
N11 C15' H15' 120.3 . .
C14' C15' H15' 120.3 . .
C21 N21 C25 118.4(4) . .
C21 N21 C21' 68.9(16) . .
C25 N21 C21' 78.3(17) . .
C21 N21 C25' 80.3(16) . .
C25 N21 C25' 65.6(18) . .
C21' N21 C25' 112.0(18) . .
C21 N21 Co2 121.4(3) . .
C25 N21 Co2 120.2(3) . .
C21' N21 Co2 124.5(13) . .
C25' N21 Co2 123.4(13) . .
N21 C21 C22 122.4(5) . .
N21 C21 H21 118.8 . .
C22 C21 H21 118.8 . .
C21 C22 C23 118.7(5) . .
C21 C22 H22 120.6 . .
C23 C22 H22 120.6 . .
C24 C23 C22 117.8(5) . .
C24 C23 H23 121.1 . .
C22 C23 H23 121.1 . .
C23 C24 C25 120.1(6) . .
C23 C24 H24 119.9 . .
C25 C24 H24 119.9 . .
N21 C25 C24 122.6(5) . .
N21 C25 H25 118.7 . .
C24 C25 H25 118.7 . .
N21 C21' C22' 129(2) . .
N21 C21' H21' 115.4 . .
C22' C21' H21' 115.4 . .
C21' C22' C23' 114(2) . .
C21' C22' H22' 123.0 . .
C23' C22' H22' 123.0 . .
C24' C23' C22' 116(2) . .
C24' C23' H23' 122.1 . .
C22' C23' H23' 122.1 . .
C23' C24' C25' 125(3) . .
C23' C24' H24' 117.7 . .
C25' C24' H24' 117.7 . .
N21 C25' C24' 121(2) . .
N21 C25' H25' 119.7 . .
C24' C25' H25' 119.7 . .
C31 N31 C35 116.4(4) . .
C31 N31 Co1 122.5(3) . .
C35 N31 Co1 121.1(3) . .
N31 C31 C32 123.9(5) . .
N31 C31 H31 118.0 . .
C32 C31 H31 118.0 . .
C31 C32 C33 118.6(6) . .
C31 C32 H32 120.7 . .
C33 C32 H32 120.7 . .
C34 C33 C32 117.9(5) . .
C34 C33 H33 121.0 . .
C32 C33 H33 121.0 . .
C33 C34 C35 120.2(6) . .
C33 C34 H34 119.9 . .
C35 C34 H34 119.9 . .
N31 C35 C34 122.8(6) . .
N31 C35 H35 118.6 . .
C34 C35 H35 118.6 . .
C31A N31A C35A 115(2) . .
C31A N31A Co1 121(2) . .
C35A N31A Co1 124(2) . .
N31A C31A C32A 125(2) . .
N31A C31A H31A 117.5 . .
C32A C31A H31A 117.5 . .
C31A C32A C33A 119(2) . .
C31A C32A H32A 120.7 . .
C33A C32A H32A 120.7 . .
C34A C33A C32A 116(2) . .
C34A C33A H33A 122.0 . .
C32A C33A H33A 122.0 . .
C33A C34A C35A 121(2) . .
C33A C34A H34A 119.4 . .
C35A C34A H34A 119.4 . .
N31A C35A C34A 122(2) . .
N31A C35A H35A 119.0 . .
C34A C35A H35A 119.0 . .

loop_
_geom_bond_atom_site_label_1
_geom_bond_atom_site_label_2
_geom_bond_distance
_geom_bond_site_symmetry_2
Co1 N2 2.062(4) 2_666
Co1 N2 2.062(4) .
Co1 N31A 2.10(3) .
Co1 N31A 2.10(3) 2_666
Co1 N31 2.177(4) 2_666
Co1 N31 2.177(4) .
Co1 S1 2.6199(12) .
Co1 S1 2.6199(12) 2_666
Co2 N3 2.062(4) 2_777
Co2 N1 2.063(4) .
Co2 N11 2.169(4) .
Co2 N21 2.169(4) .
Co2 S3 2.5995(14) .
Co2 S2 2.6043(13) .
S1 C1 1.647(5) .
C1 N1 1.163(6) .
S2 C2 1.649(5) .
C2 N2 1.160(6) .
S3 C3 1.649(5) .
C3 N3 1.160(6) .
N3 Co2 2.062(4) 2_777
N11 C11' 1.332(19) .
N11 C15 1.342(6) .
N11 C15' 1.353(19) .
N11 C11 1.363(6) .
C11 C12 1.372(7) .
C11 H11 0.9500 .
C12 C13 1.387(9) .
C12 H12 0.9500 .
C13 C14 1.398(9) .
C13 H13 0.9500 .
C14 C15 1.372(7) .
C14 H14 0.9500 .
C15 H15 0.9500 .
C11' C12' 1.38(2) .
C11' H11' 0.9500 .
C12' C13' 1.39(2) .
C12' H12' 0.9500 .
C13' C14' 1.39(2) .
C13' H13' 0.9500 .
C14' C15' 1.38(2) .
C14' H14' 0.9500 .
C15' H15' 0.9500 .
N21 C21 1.328(6) .
N21 C25 1.337(7) .
N21 C21' 1.353(18) .
N21 C25' 1.355(19) .
C21 C22 1.384(8) .
C21 H21 0.9500 .
C22 C23 1.417(10) .
C22 H22 0.9500 .
C23 C24 1.351(9) .
C23 H23 0.9500 .
C24 C25 1.381(8) .
C24 H24 0.9500 .
C25 H25 0.9500 .
C21' C22' 1.38(2) .
C21' H21' 0.9500 .
C22' C23' 1.43(2) .
C22' H22' 0.9500 .
C23' C24' 1.35(2) .
C23' H23' 0.9500 .
C24' C25' 1.37(2) .
C24' H24' 0.9500 .
C25' H25' 0.9500 .
N31 C31 1.339(7) .
N31 C35 1.354(6) .
C31 C32 1.366(8) .
C31 H31 0.9500 .
C32 C33 1.401(8) .
C32 H32 0.9500 .
C33 C34 1.360(9) .
C33 H33 0.9500 .
C34 C35 1.368(8) .
C34 H34 0.9500 .
C35 H35 0.9500 .
N31A C31A 1.334(19) .
N31A C35A 1.362(19) .
C31A C32A 1.364(19) .
C31A H31A 0.9500 .
C32A C33A 1.39(2) .
C32A H32A 0.9500 .
C33A C34A 1.36(2) .
C33A H33A 0.9500 .
C34A C35A 1.364(19) .
C34A H34A 0.9500 .
C35A H35A 0.9500 .
